data_7048962
loop_
_publ_author_name
'Guo, Haiyang'
'Gong, Chunhua'
'Zeng, Xianghua'
'Xu, Hao'
'Zeng, Qingdao'
'Zhang, Junyong'
'Xie, Jingli'

_publ_section_title
;
 Isopolymolybdate-based inorganic-organic hybrid compounds constructed by
 multidentate N-donor ligands: syntheses, structures and properties.
;
_journal_issue 17
_journal_name_full 'Dalton transactions (Cambridge, England : 2003)'
_journal_page_first 5541
_journal_page_last 5550
_journal_paper_doi 10.1039/c9dt00119k
_journal_volume 48
_journal_year 2019
_chemical_formula_moiety 'C18 H18 Mo N4 O3, 4(H2 O)'
_chemical_formula_sum 'C18 H26 Mo N4 O7'
_chemical_formula_weight 506.37
_space_group_crystal_system orthorhombic
_space_group_IT_number 61
_space_group_name_Hall '-P 2ac 2ab'
_space_group_name_H-M_alt 'P b c a'
_symmetry_space_group_name_Hall '-P 2ac 2ab'
_symmetry_space_group_name_H-M 'P b c a'
_atom_sites_solution_hydrogens mixed
_audit_creation_date 2019-01-27
_audit_creation_method
;
Olex2 1.2-alpha
(compiled 2015.06.08 svn.r3188 for OlexSys, GUI svn.r5047)
;
_audit_update_record
;
2019-02-08 deposited with the CCDC.
2019-02-11 downloaded from the CCDC.
;
_cell_angle_alpha 90
_cell_angle_beta 90
_cell_angle_gamma 90
_cell_formula_units_Z 8
_cell_length_a 16.4558(2)
_cell_length_b 13.84247(15)
_cell_length_c 18.8277(3)
_cell_measurement_reflns_used 4179
_cell_measurement_temperature 296(2)
_cell_measurement_theta_max 71.7640
_cell_measurement_theta_min 4.7070
_cell_volume 4288.74(10)
_computing_cell_refinement
;
CrysAlisPro, Agilent Technologies,
Version 1.171.37.35 (release 13-08-2014 CrysAlis171 .NET)
(compiled Aug 13 2014,18:06:01)
;
_computing_data_collection
;
CrysAlisPro, Agilent Technologies,
Version 1.171.37.35 (release 13-08-2014 CrysAlis171 .NET)
(compiled Aug 13 2014,18:06:01)
;
_computing_data_reduction
;
CrysAlisPro, Agilent Technologies,
Version 1.171.37.35 (release 13-08-2014 CrysAlis171 .NET)
(compiled Aug 13 2014,18:06:01)
;
_computing_molecular_graphics 'Olex2 (Dolomanov et al., 2009)'
_computing_publication_material 'Olex2 (Dolomanov et al., 2009)'
_computing_structure_refinement 'ShelXL (Sheldrick, 2015)'
_computing_structure_solution 'ShelXS (Sheldrick, 2008)'
_diffrn_ambient_temperature 296(2)
_diffrn_detector 'CCD plate'
_diffrn_detector_area_resol_mean 16.0802
_diffrn_detector_type Eos
_diffrn_measured_fraction_theta_full 0.999
_diffrn_measured_fraction_theta_max 0.985
_diffrn_measurement_details
;
#__ type_ start__ end____ width___ exp.time_
  1 omega   59.00  102.00   1.0000    3.7150
omega____ theta____ kappa____ phi______ frames
    -       36.5827   57.0000    0.0000 43

#__ type_ start__ end____ width___ exp.time_
  2 omega   39.00   65.00   1.0000   14.8500
omega____ theta____ kappa____ phi______ frames
    -      108.0000  -30.0000   90.0000 26

#__ type_ start__ end____ width___ exp.time_
  3 omega   57.00   97.00   1.0000   14.8500
omega____ theta____ kappa____ phi______ frames
    -      108.0000  -45.0000   60.0000 40

#__ type_ start__ end____ width___ exp.time_
  4 omega   53.00   79.00   1.0000   14.8500
omega____ theta____ kappa____ phi______ frames
    -      108.0000  -45.0000  150.0000 26

#__ type_ start__ end____ width___ exp.time_
  5 omega   39.00  110.00   1.0000   14.8500
omega____ theta____ kappa____ phi______ frames
    -      108.0000  -95.0000   60.0000 71

#__ type_ start__ end____ width___ exp.time_
  6 omega   50.00   76.00   1.0000   14.8500
omega____ theta____ kappa____ phi______ frames
    -      108.0000  -30.0000  -60.0000 26

#__ type_ start__ end____ width___ exp.time_
  7 omega   40.00   97.00   1.0000   14.8500
omega____ theta____ kappa____ phi______ frames
    -      108.0000  -45.0000  -90.0000 57

#__ type_ start__ end____ width___ exp.time_
  8 omega   39.00   84.00   1.0000   14.8500
omega____ theta____ kappa____ phi______ frames
    -      108.0000  -30.0000   30.0000 45

#__ type_ start__ end____ width___ exp.time_
  9 omega   19.00   59.00   1.0000    3.7150
omega____ theta____ kappa____ phi______ frames
    -       36.5827   38.0000  150.0000 40

#__ type_ start__ end____ width___ exp.time_
 10 omega   25.00  103.00   1.0000    3.7150
omega____ theta____ kappa____ phi______ frames
    -       36.5827   77.0000 -120.0000 78

#__ type_ start__ end____ width___ exp.time_
 11 omega   57.00  109.00   1.0000    3.7150
omega____ theta____ kappa____ phi______ frames
    -       36.5827  178.0000 -150.0000 52

#__ type_ start__ end____ width___ exp.time_
 12 omega   26.00   66.00   1.0000    3.7150
omega____ theta____ kappa____ phi______ frames
    -       36.5827   57.0000 -150.0000 40

#__ type_ start__ end____ width___ exp.time_
 13 omega   41.00   88.00   1.0000   14.8500
omega____ theta____ kappa____ phi______ frames
    -      108.0000  -30.0000 -150.0000 47
;
_diffrn_measurement_device 'four-circle diffractometer'
_diffrn_measurement_device_type 'Xcalibur, Eos, Gemini'
_diffrn_measurement_method '\w scans'
_diffrn_orient_matrix_UB_11 0.0188777000
_diffrn_orient_matrix_UB_12 -0.0312834000
_diffrn_orient_matrix_UB_13 -0.0767889000
_diffrn_orient_matrix_UB_21 -0.0880332000
_diffrn_orient_matrix_UB_22 0.0236386000
_diffrn_orient_matrix_UB_23 -0.0217455000
_diffrn_orient_matrix_UB_31 0.0256061000
_diffrn_orient_matrix_UB_32 0.1041545000
_diffrn_orient_matrix_UB_33 -0.0181081000
_diffrn_radiation_monochromator graphite
_diffrn_radiation_probe x-ray
_diffrn_radiation_type CuK\a
_diffrn_radiation_wavelength 1.54184
_diffrn_reflns_av_R_equivalents 0.0263
_diffrn_reflns_av_unetI/netI 0.0280
_diffrn_reflns_Laue_measured_fraction_full 0.999
_diffrn_reflns_Laue_measured_fraction_max 0.985
_diffrn_reflns_limit_h_max 20
_diffrn_reflns_limit_h_min -18
_diffrn_reflns_limit_k_max 16
_diffrn_reflns_limit_k_min -11
_diffrn_reflns_limit_l_max 20
_diffrn_reflns_limit_l_min -23
_diffrn_reflns_number 10930
_diffrn_reflns_point_group_measured_fraction_full 0.999
_diffrn_reflns_point_group_measured_fraction_max 0.985
_diffrn_reflns_theta_full 67.684
_diffrn_reflns_theta_max 72.211
_diffrn_reflns_theta_min 4.697
_diffrn_source 'Enhance (Cu) X-ray Source'
_exptl_absorpt_coefficient_mu 5.420
_exptl_absorpt_correction_T_max 1.00000
_exptl_absorpt_correction_T_min 0.45457
_exptl_absorpt_correction_type multi-scan
_exptl_absorpt_process_details
;
CrysAlisPro, Agilent Technologies,
Version 1.171.37.35 (release 13-08-2014 CrysAlis171 .NET)
(compiled Aug 13 2014,18:06:01)
Empirical absorption correction using spherical harmonics,
 implemented in SCALE3 ABSPACK scaling algorithm.
;
_exptl_crystal_colour colorless
_exptl_crystal_density_diffrn 1.568
_exptl_crystal_description block
_exptl_crystal_F_000 2080
_exptl_crystal_size_max 0.2
_exptl_crystal_size_mid 0.12
_exptl_crystal_size_min 0.08
_refine_diff_density_max 0.556
_refine_diff_density_min -0.352
_refine_diff_density_rms 0.064
_refine_ls_extinction_method none
_refine_ls_goodness_of_fit_ref 1.023
_refine_ls_hydrogen_treatment constr
_refine_ls_matrix_type full
_refine_ls_number_parameters 283
_refine_ls_number_reflns 4166
_refine_ls_number_restraints 0
_refine_ls_restrained_S_all 1.023
_refine_ls_R_factor_all 0.0373
_refine_ls_R_factor_gt 0.0306
_refine_ls_shift/su_max 0.000
_refine_ls_shift/su_mean 0.000
_refine_ls_structure_factor_coef Fsqd
_refine_ls_weighting_details 'w=1/[\s^2^(Fo^2^)+(0.0512P)^2^+1.2427P] where P=(Fo^2^+2Fc^2^)/3'
_refine_ls_weighting_scheme calc
_refine_ls_wR_factor_gt 0.0818
_refine_ls_wR_factor_ref 0.0875
_reflns_Friedel_coverage 0.000
_reflns_number_gt 3546
_reflns_number_total 4166
_reflns_threshold_expression 'I > 2\s(I)'
_cod_data_source_file c9dt00119k2.cif
_cod_data_source_block 160731a
_cod_depositor_comments 'Adding full bibliography for 7048962--7048966.cif.'
_cod_database_code 7048962
_chemical_oxdiff_formula 'Co C H O N Mo'
_shelx_space_group_comment
;
The symmetry employed for this shelxl refinement is uniquely defined
by the following loop, which should always be used as a source of
symmetry information in preference to the above space-group names.
They are only intended as comments.
;
_reflns_odcompleteness_completeness 99.81
_reflns_odcompleteness_iscentric 1
_reflns_odcompleteness_theta 66.97
_olex2_refinement_description
;
1. Fixed Uiso
 At 1.2 times of:
  All C(H) groups, All C(H,H) groups
 At 1.5 times of:
  All O(H,H) groups
2.a Free rotating group:
 O3W(H3WA,H3WB), O1W(H1WA,H1WB), O4W(H4WA,H4WB), O2W(H2WA,H2WB)
2.b Secondary CH2 refined with riding coordinates:
 C6(H6A,H6B), C12(H12A,H12B), C18(H18A,H18B)
2.c Aromatic/amide H refined with riding coordinates:
 C16(H16), C7(H7), C10(H10), C13(H13), C4(H4), C1(H1), C15(H15), C8(H8),
 C14(H14), C9(H9), C2(H2), C3(H3)
;
_shelx_shelxl_version_number 2014/7
_olex2_date_sample_data_collection 2016-07-31
_olex2_submission_special_instructions 'No special instructions were received'

loop_
_space_group_symop_operation_xyz
'x, y, z'
'-x+1/2, -y, z+1/2'
'x+1/2, -y+1/2, -z'
'-x, y+1/2, -z+1/2'
'-x, -y, -z'
'x-1/2, y, -z-1/2'
'-x-1/2, y-1/2, z'
'x, -y-1/2, z-1/2'

loop_
_atom_site_label
_atom_site_type_symbol
_atom_site_fract_x
_atom_site_fract_y
_atom_site_fract_z
_atom_site_U_iso_or_equiv
_atom_site_adp_type
_atom_site_occupancy
_atom_site_site_symmetry_order
_atom_site_calc_flag
_atom_site_refinement_flags_posn
Mo1 Mo 0.21996(2) 0.12749(2) 0.09891(2) 0.03585(9) Uani 1 1 d .
O2 O 0.13360(12) 0.12530(13) 0.15252(12) 0.0502(5) Uani 1 1 d .
N3 N 0.31222(13) 0.19999(15) 0.02401(11) 0.0384(4) Uani 1 1 d .
O3 O 0.20539(14) 0.04184(14) 0.03416(12) 0.0566(5) Uani 1 1 d .
C17 C 0.25226(15) 0.37326(16) 0.26335(12) 0.0338(5) Uani 1 1 d .
O3W O 0.01490(13) -0.11382(17) 0.23857(17) 0.0664(6) Uani 1 1 d .
H3WA H 0.0647 -0.1023 0.2470 0.100 Uiso 1 1 d G
H3WB H 0.0052 -0.1733 0.2457 0.100 Uiso 1 1 d G
O1 O 0.30029(13) 0.08730(14) 0.15105(12) 0.0516(5) Uani 1 1 d .
N2 N 0.14809(13) 0.23760(15) 0.03019(11) 0.0396(4) Uani 1 1 d .
N4 N 0.32059(12) 0.42551(16) 0.26331(11) 0.0385(4) Uani 1 1 d .
C16 C 0.18354(16) 0.4027(2) 0.29957(15) 0.0467(6) Uani 1 1 d .
H16 H 0.1370 0.3645 0.2993 0.056 Uiso 1 1 calc R
O1W O 0.45813(14) 0.04669(19) 0.18358(14) 0.0673(6) Uani 1 1 d .
H1WA H 0.4071 0.0541 0.1798 0.101 Uiso 1 1 d G
H1WB H 0.4681 0.0018 0.2131 0.101 Uiso 1 1 d G
C7 C 0.33389(19) 0.1602(2) -0.03834(16) 0.0511(7) Uani 1 1 d .
H7 H 0.3127 0.1001 -0.0504 0.061 Uiso 1 1 calc R
O4W O -0.0213(2) -0.29914(19) 0.25778(18) 0.0873(9) Uani 1 1 d .
H4WA H -0.0509 -0.3180 0.2921 0.131 Uiso 1 1 d G
H4WB H 0.0098 -0.3450 0.2449 0.131 Uiso 1 1 d G
C6 C 0.17612(16) 0.34861(17) 0.12617(13) 0.0378(5) Uani 1 1 d .
H6A H 0.1927 0.4158 0.1289 0.045 Uiso 1 1 calc R
H6B H 0.1336 0.3384 0.1610 0.045 Uiso 1 1 calc R
C12 C 0.32416(16) 0.32438(19) 0.11406(14) 0.0406(5) Uani 1 1 d .
H12A H 0.3685 0.3067 0.1455 0.049 Uiso 1 1 calc R
H12B H 0.3214 0.3943 0.1125 0.049 Uiso 1 1 calc R
C10 C 0.39323(18) 0.3371(2) -0.00459(15) 0.0479(6) Uani 1 1 d .
H10 H 0.4121 0.3982 0.0075 0.057 Uiso 1 1 calc R
C13 C 0.32011(17) 0.50948(19) 0.29834(15) 0.0444(6) Uani 1 1 d .
H13 H 0.3670 0.5469 0.2975 0.053 Uiso 1 1 calc R
N1 N 0.24655(12) 0.28612(13) 0.14376(10) 0.0316(4) Uani 1 1 d .
C11 C 0.34212(15) 0.28698(17) 0.04074(13) 0.0359(5) Uani 1 1 d .
C4 C 0.10231(18) 0.3995(2) 0.01508(16) 0.0519(7) Uani 1 1 d .
H4 H 0.0995 0.4625 0.0320 0.062 Uiso 1 1 calc R
C5 C 0.14276(15) 0.32875(18) 0.05342(13) 0.0373(5) Uani 1 1 d .
O2W O 0.00791(18) -0.0101(2) 0.1067(2) 0.0880(9) Uani 1 1 d .
H2WA H 0.0489 0.0269 0.1106 0.132 Uiso 1 1 d G
H2WB H 0.0136 -0.0582 0.1343 0.132 Uiso 1 1 d G
C1 C 0.11266(18) 0.2142(2) -0.03157(15) 0.0539(7) Uani 1 1 d .
H1 H 0.1161 0.1509 -0.0477 0.065 Uiso 1 1 calc R
C15 C 0.18450(18) 0.4894(2) 0.33621(15) 0.0532(7) Uani 1 1 d .
H15 H 0.1388 0.5105 0.3608 0.064 Uiso 1 1 calc R
C8 C 0.3860(2) 0.2049(3) -0.08484(16) 0.0617(8) Uani 1 1 d .
H8 H 0.4011 0.1749 -0.1270 0.074 Uiso 1 1 calc R
C18 C 0.25257(16) 0.27780(18) 0.22358(12) 0.0380(5) Uani 1 1 d .
H18A H 0.3022 0.2435 0.2352 0.046 Uiso 1 1 calc R
H18B H 0.2074 0.2391 0.2404 0.046 Uiso 1 1 calc R
C14 C 0.2544(2) 0.5436(2) 0.33544(15) 0.0505(6) Uani 1 1 d .
H14 H 0.2571 0.6022 0.3595 0.061 Uiso 1 1 calc R
C9 C 0.4157(2) 0.2952(3) -0.06774(16) 0.0590(8) Uani 1 1 d .
H9 H 0.4505 0.3273 -0.0987 0.071 Uiso 1 1 calc R
C2 C 0.0712(2) 0.2814(3) -0.07191(17) 0.0679(9) Uani 1 1 d .
H2 H 0.0468 0.2635 -0.1145 0.081 Uiso 1 1 calc R
C3 C 0.0666(2) 0.3751(3) -0.04829(17) 0.0641(9) Uani 1 1 d .
H3 H 0.0394 0.4215 -0.0750 0.077 Uiso 1 1 calc R

loop_
_atom_site_aniso_label
_atom_site_aniso_U_11
_atom_site_aniso_U_22
_atom_site_aniso_U_33
_atom_site_aniso_U_23
_atom_site_aniso_U_13
_atom_site_aniso_U_12
Mo1 0.04309(14) 0.02277(12) 0.04169(14) 0.00097(7) -0.00282(8) -0.00242(7)
O2 0.0517(11) 0.0443(11) 0.0546(11) 0.0058(8) 0.0061(9) -0.0104(8)
N3 0.0414(10) 0.0348(10) 0.0391(10) -0.0025(8) -0.0016(9) -0.0012(8)
O3 0.0747(14) 0.0343(10) 0.0607(12) -0.0100(9) -0.0030(11) -0.0096(9)
C17 0.0358(12) 0.0393(13) 0.0264(11) 0.0029(8) -0.0036(9) -0.0010(9)
O3W 0.0383(10) 0.0605(13) 0.1006(19) -0.0033(13) -0.0031(11) 0.0003(9)
O1 0.0585(11) 0.0350(9) 0.0612(12) 0.0072(8) -0.0116(10) 0.0083(8)
N2 0.0420(11) 0.0411(11) 0.0357(10) -0.0005(8) -0.0063(9) 0.0005(9)
N4 0.0363(10) 0.0424(11) 0.0366(10) -0.0023(8) 0.0007(8) -0.0026(8)
C16 0.0365(12) 0.0622(16) 0.0414(13) -0.0040(12) 0.0017(11) -0.0056(11)
O1W 0.0479(11) 0.0787(16) 0.0751(15) 0.0217(12) -0.0042(11) -0.0081(11)
C7 0.0578(16) 0.0493(15) 0.0463(15) -0.0156(12) 0.0006(13) -0.0035(13)
O4W 0.109(2) 0.0585(15) 0.095(2) 0.0045(14) 0.0363(18) -0.0083(15)
C6 0.0442(13) 0.0308(11) 0.0385(12) -0.0028(9) -0.0045(10) 0.0051(9)
C12 0.0421(13) 0.0370(13) 0.0426(13) -0.0064(10) 0.0032(11) -0.0080(10)
C10 0.0550(15) 0.0427(14) 0.0459(14) 0.0013(11) 0.0062(12) -0.0074(12)
C13 0.0465(14) 0.0424(13) 0.0442(13) -0.0015(11) -0.0001(11) -0.0090(11)
N1 0.0359(9) 0.0284(9) 0.0305(9) 0.0024(7) -0.0015(8) -0.0002(7)
C11 0.0379(11) 0.0343(12) 0.0357(11) -0.0001(9) -0.0012(10) 0.0009(9)
C4 0.0560(16) 0.0507(15) 0.0489(15) 0.0110(13) -0.0034(13) 0.0129(13)
C5 0.0381(12) 0.0373(12) 0.0366(12) 0.0038(10) -0.0003(10) 0.0020(9)
O2W 0.0621(16) 0.084(2) 0.118(3) -0.0045(17) 0.0017(16) -0.0019(14)
C1 0.0548(16) 0.0644(18) 0.0424(14) -0.0104(13) -0.0107(13) 0.0000(14)
C15 0.0465(15) 0.0686(19) 0.0446(14) -0.0146(13) 0.0060(12) 0.0104(13)
C8 0.070(2) 0.076(2) 0.0383(14) -0.0145(14) 0.0117(14) -0.0036(17)
C18 0.0473(13) 0.0350(12) 0.0316(11) 0.0043(9) -0.0043(10) -0.0025(10)
C14 0.0616(17) 0.0445(15) 0.0453(14) -0.0077(12) -0.0004(13) 0.0042(13)
C9 0.0633(18) 0.068(2) 0.0459(15) 0.0036(14) 0.0135(14) -0.0071(15)
C2 0.0605(18) 0.104(3) 0.0388(15) -0.0017(17) -0.0154(14) 0.0074(18)
C3 0.0639(19) 0.083(2) 0.0457(16) 0.0197(15) -0.0083(14) 0.0196(17)

loop_
_atom_type_symbol
_atom_type_description
_atom_type_scat_dispersion_real
_atom_type_scat_dispersion_imag
_atom_type_scat_source
C C 0.0181 0.0091 'International Tables Vol C Tables 4.2.6.8 and 6.1.1.4'
H H 0.0000 0.0000 'International Tables Vol C Tables 4.2.6.8 and 6.1.1.4'
Mo Mo -0.0483 2.7339 'International Tables Vol C Tables 4.2.6.8 and 6.1.1.4'
N N 0.0311 0.0180 'International Tables Vol C Tables 4.2.6.8 and 6.1.1.4'
O O 0.0492 0.0322 'International Tables Vol C Tables 4.2.6.8 and 6.1.1.4'

loop_
_geom_angle_atom_site_label_1
_geom_angle_atom_site_label_2
_geom_angle_atom_site_label_3
_geom_angle
O2 Mo1 N3 154.12(8)
O2 Mo1 N2 85.35(9)
O2 Mo1 N1 87.75(8)
N3 Mo1 N2 73.06(7)
N3 Mo1 N1 72.28(7)
O3 Mo1 O2 106.57(10)
O3 Mo1 N3 87.60(9)
O3 Mo1 O1 106.63(10)
O3 Mo1 N2 89.23(9)
O3 Mo1 N1 155.44(9)
O1 Mo1 O2 106.70(11)
O1 Mo1 N3 89.08(9)
O1 Mo1 N2 155.77(8)
O1 Mo1 N1 87.44(8)
N2 Mo1 N1 71.79(7)
C7 N3 Mo1 122.08(18)
C11 N3 Mo1 119.37(16)
C11 N3 C7 118.4(2)
N4 C17 C16 122.0(2)
N4 C17 C18 117.9(2)
C16 C17 C18 120.1(2)
H3WA O3W H3WB 109.5
C5 N2 Mo1 118.04(16)
C5 N2 C1 118.9(2)
C1 N2 Mo1 123.10(19)
C13 N4 C17 117.7(2)
C17 C16 H16 120.3
C17 C16 C15 119.5(3)
C15 C16 H16 120.3
H1WA O1W H1WB 109.5
N3 C7 H7 118.7
N3 C7 C8 122.5(3)
C8 C7 H7 118.7
H4WA O4W H4WB 109.4
H6A C6 H6B 107.8
N1 C6 H6A 109.1
N1 C6 H6B 109.1
N1 C6 C5 112.50(19)
C5 C6 H6A 109.1
C5 C6 H6B 109.1
H12A C12 H12B 107.8
N1 C12 H12A 109.0
N1 C12 H12B 109.0
N1 C12 C11 113.0(2)
C11 C12 H12A 109.0
C11 C12 H12B 109.0
C11 C10 H10 120.5
C9 C10 H10 120.5
C9 C10 C11 119.0(3)
N4 C13 H13 118.1
N4 C13 C14 123.8(3)
C14 C13 H13 118.1
C6 N1 Mo1 108.26(14)
C6 N1 C12 112.22(19)
C6 N1 C18 108.53(18)
C12 N1 Mo1 110.50(14)
C12 N1 C18 110.12(19)
C18 N1 Mo1 107.04(13)
N3 C11 C12 117.0(2)
N3 C11 C10 121.9(2)
C10 C11 C12 120.8(2)
C5 C4 H4 120.5
C3 C4 H4 120.5
C3 C4 C5 119.0(3)
N2 C5 C6 116.5(2)
N2 C5 C4 121.8(2)
C4 C5 C6 121.4(2)
H2WA O2W H2WB 109.5
N2 C1 H1 119.0
N2 C1 C2 122.0(3)
C2 C1 H1 119.0
C16 C15 H15 120.7
C14 C15 C16 118.6(3)
C14 C15 H15 120.7
C7 C8 H8 120.7
C7 C8 C9 118.7(3)
C9 C8 H8 120.7
C17 C18 H18A 108.5
C17 C18 H18B 108.5
N1 C18 C17 115.08(19)
N1 C18 H18A 108.5
N1 C18 H18B 108.5
H18A C18 H18B 107.5
C13 C14 C15 118.5(3)
C13 C14 H14 120.7
C15 C14 H14 120.7
C10 C9 C8 119.3(3)
C10 C9 H9 120.3
C8 C9 H9 120.3
C1 C2 H2 120.5
C3 C2 C1 119.0(3)
C3 C2 H2 120.5
C4 C3 C2 119.4(3)
C4 C3 H3 120.3
C2 C3 H3 120.3

loop_
_geom_bond_atom_site_label_1
_geom_bond_atom_site_label_2
_geom_bond_distance
Mo1 O2 1.743(2)
Mo1 N3 2.302(2)
Mo1 O3 1.717(2)
Mo1 O1 1.7379(19)
Mo1 N2 2.323(2)
Mo1 N1 2.3930(18)
N3 C7 1.345(3)
N3 C11 1.338(3)
C17 N4 1.337(3)
C17 C16 1.382(4)
C17 C18 1.519(3)
O3W H3WA 0.8500
O3W H3WB 0.8500
N2 C5 1.338(3)
N2 C1 1.341(3)
N4 C13 1.336(3)
C16 H16 0.9300
C16 C15 1.385(4)
O1W H1WA 0.8494
O1W H1WB 0.8503
C7 H7 0.9300
C7 C8 1.373(5)
O4W H4WA 0.8503
O4W H4WB 0.8505
C6 H6A 0.9700
C6 H6B 0.9700
C6 N1 1.484(3)
C6 C5 1.501(3)
C12 H12A 0.9700
C12 H12B 0.9700
C12 N1 1.491(3)
C12 C11 1.504(3)
C10 H10 0.9300
C10 C11 1.385(4)
C10 C9 1.373(4)
C13 H13 0.9300
C13 C14 1.371(4)
N1 C18 1.510(3)
C4 H4 0.9300
C4 C5 1.387(4)
C4 C3 1.373(5)
O2W H2WA 0.8498
O2W H2WB 0.8495
C1 H1 0.9300
C1 C2 1.381(5)
C15 H15 0.9300
C15 C14 1.373(5)
C8 H8 0.9300
C8 C9 1.379(5)
C18 H18A 0.9700
C18 H18B 0.9700
C14 H14 0.9300
C9 H9 0.9300
C2 H2 0.9300
C2 C3 1.373(5)
C3 H3 0.9300

loop_
_geom_torsion_atom_site_label_1
_geom_torsion_atom_site_label_2
_geom_torsion_atom_site_label_3
_geom_torsion_atom_site_label_4
_geom_torsion
Mo1 N3 C7 C8 177.0(3)
Mo1 N3 C11 C12 10.2(3)
Mo1 N3 C11 C10 -175.3(2)
Mo1 N2 C5 C6 -6.6(3)
Mo1 N2 C5 C4 178.8(2)
Mo1 N2 C1 C2 -179.1(2)
Mo1 N1 C18 C17 -168.15(17)
N3 C7 C8 C9 -1.7(5)
C17 N4 C13 C14 1.6(4)
C17 C16 C15 C14 -0.2(4)
N2 C1 C2 C3 0.4(5)
N4 C17 C16 C15 1.0(4)
N4 C17 C18 N1 -76.6(3)
N4 C13 C14 C15 -0.8(4)
C16 C17 N4 C13 -1.6(4)
C16 C17 C18 N1 104.9(3)
C16 C15 C14 C13 0.1(5)
C7 N3 C11 C12 -173.4(2)
C7 N3 C11 C10 1.0(4)
C7 C8 C9 C10 0.9(5)
C6 N1 C18 C17 -51.5(3)
C12 N1 C18 C17 71.7(3)
N1 C6 C5 N2 32.3(3)
N1 C6 C5 C4 -153.1(2)
N1 C12 C11 N3 -28.2(3)
N1 C12 C11 C10 157.3(2)
C11 N3 C7 C8 0.8(4)
C11 C12 N1 Mo1 30.8(2)
C11 C12 N1 C6 -90.1(2)
C11 C12 N1 C18 148.9(2)
C11 C10 C9 C8 0.8(5)
C5 N2 C1 C2 0.2(4)
C5 C6 N1 Mo1 -39.5(2)
C5 C6 N1 C12 82.7(2)
C5 C6 N1 C18 -155.4(2)
C5 C4 C3 C2 0.4(5)
C1 N2 C5 C6 174.0(2)
C1 N2 C5 C4 -0.6(4)
C1 C2 C3 C4 -0.7(5)
C18 C17 N4 C13 180.0(2)
C18 C17 C16 C15 179.3(2)
C9 C10 C11 N3 -1.8(4)
C9 C10 C11 C12 172.4(3)
C3 C4 C5 N2 0.2(4)
C3 C4 C5 C6 -174.1(3)
